data_7151030
loop_
_publ_author_name
'Riss, Patrick Johannes'
'R\"osch, Frank'

_publ_section_title
;
 A convenient chemo-enzymatic synthesis and 18F-labelling of both
 enantiomers of
 trans-1-toluenesulfonyloxymethyl-2-fluoromethyl-cyclopropane
;
_journal_issue 24
_journal_name_full 'Organic &amp; Biomolecular Chemistry'
_journal_page_first 4567
_journal_page_last 4574
_journal_paper_doi 10.1039/b812777h
_journal_volume 6
_journal_year 2008
_chemical_formula_sum 'C9 H14 O4'
_chemical_formula_weight 186.20
_chemical_name_common 'Cyclopropane-1,2-dicarboxylic acid diethyl ester'
_chemical_name_systematic
;
?
;
_space_group_IT_number 20
_symmetry_cell_setting orthorhombic
_symmetry_space_group_name_Hall 'C 2c 2'
_symmetry_space_group_name_H-M 'C 2 2 21'
_atom_sites_solution_hydrogens geom
_atom_sites_solution_primary direct
_atom_sites_solution_secondary difmap
_audit_creation_method SHELXL-97
_cell_angle_alpha 90.00
_cell_angle_beta 90.00
_cell_angle_gamma 90.00
_cell_formula_units_Z 8
_cell_length_a 7.042(3)
_cell_length_b 18.432(2)
_cell_length_c 15.5238(13)
_cell_measurement_reflns_used 22
_cell_measurement_temperature 193(2)
_cell_measurement_theta_max 47
_cell_measurement_theta_min 37
_cell_volume 2015.0(9)
_computing_cell_refinement 'Enraf Nonius Software V5'
_computing_data_collection 'Enraf Nonius Software V5'
_computing_data_reduction 'Corinc (Dr\"ager, 1971)'
_computing_structure_refinement 'SHELXL-97 (Sheldrick, 1997)'
_computing_structure_solution 'SIR-97 (Altomare, 1997)'
_diffrn_ambient_temperature 193(2)
_diffrn_measured_fraction_theta_full 0.995
_diffrn_measured_fraction_theta_max 0.995
_diffrn_measurement_device '\k-geometry diffractometer'
_diffrn_measurement_device_type 'CAD4 Enraf Nonius'
_diffrn_measurement_method \w/2\q
_diffrn_radiation_monochromator graphite
_diffrn_radiation_type CuK\a
_diffrn_radiation_wavelength 1.54178
_diffrn_reflns_av_R_equivalents 0.0473
_diffrn_reflns_av_sigmaI/netI 0.0283
_diffrn_reflns_limit_h_max 8
_diffrn_reflns_limit_h_min -7
_diffrn_reflns_limit_k_max 22
_diffrn_reflns_limit_k_min -22
_diffrn_reflns_limit_l_max 18
_diffrn_reflns_limit_l_min -18
_diffrn_reflns_number 2091
_diffrn_reflns_theta_full 69.89
_diffrn_reflns_theta_max 69.88
_diffrn_reflns_theta_min 4.80
_diffrn_source 'rotating anode'
_diffrn_standards_decay_% 1
_diffrn_standards_interval_time 60
_diffrn_standards_number 3
_exptl_absorpt_coefficient_mu 0.808
_exptl_absorpt_correction_T_max 0.6835
_exptl_absorpt_correction_T_min 0.6260
_exptl_absorpt_correction_type none
_exptl_absorpt_process_details 'Corinc (Dr\"ager, 1971)'
_exptl_crystal_colour colourless
_exptl_crystal_density_diffrn 1.228
_exptl_crystal_density_method 'not measured'
_exptl_crystal_description block
_exptl_crystal_F_000 800
_exptl_crystal_size_max 0.64
_exptl_crystal_size_mid 0.51
_exptl_crystal_size_min 0.51
_refine_diff_density_max 0.375
_refine_diff_density_min -0.292
_refine_diff_density_rms 0.057
_refine_ls_abs_structure_details 'Flack H D (1983), Acta Cryst. A39, 876-881'
_refine_ls_abs_structure_Flack 0.2(5)
_refine_ls_extinction_coef 0.0022(4)
_refine_ls_extinction_expression Fc^*^=kFc[1+0.001xFc^2^\l^3^/sin(2\q)]^-1/4^
_refine_ls_extinction_method SHELXL
_refine_ls_goodness_of_fit_ref 1.048
_refine_ls_hydrogen_treatment constr
_refine_ls_matrix_type full
_refine_ls_number_parameters 126
_refine_ls_number_reflns 1816
_refine_ls_number_restraints 0
_refine_ls_restrained_S_all 1.048
_refine_ls_R_factor_all 0.0665
_refine_ls_R_factor_gt 0.0641
_refine_ls_shift/su_max 0.000
_refine_ls_shift/su_mean 0.000
_refine_ls_structure_factor_coef Fsqd
_refine_ls_weighting_details 'calc w=1/[\s^2^(Fo^2^)+(0.0934P)^2^+2.2860P] where P=(Fo^2^+2Fc^2^)/3'
_refine_ls_weighting_scheme calc
_refine_ls_wR_factor_obs 0.1708
_refine_ls_wR_factor_ref 0.1755
_reflns_number_gt 1746
_reflns_number_total 1816
_reflns_threshold_expression >2sigma(I)
_cod_data_source_file b812777h.txt
_cod_data_source_block cpde
_cod_original_cell_volume 2014.9(8)
_cod_database_code 7151030

loop_
_symmetry_equiv_pos_as_xyz
'x, y, z'
'-x, -y, z+1/2'
'x, -y, -z'
'-x, y, -z+1/2'
'x+1/2, y+1/2, z'
'-x+1/2, -y+1/2, z+1/2'
'x+1/2, -y+1/2, -z'
'-x+1/2, y+1/2, -z+1/2'

loop_
_atom_site_label
_atom_site_type_symbol
_atom_site_fract_x
_atom_site_fract_y
_atom_site_fract_z
_atom_site_U_iso_or_equiv
_atom_site_adp_type
_atom_site_occupancy
_atom_site_symmetry_multiplicity
_atom_site_calc_flag
_atom_site_refinement_flags
_atom_site_disorder_assembly
_atom_site_disorder_group
C1 C 0.3946(5) 0.73255(16) 0.6228(2) 0.0565(8) Uani 1 1 d . . .
H1 H 0.5174 0.7694 0.6024 0.068 Uiso 1 1 d R . .
C2 C 0.1972(6) 0.7466(2) 0.5880(2) 0.0741(11) Uani 1 1 d . . .
H2A H 0.1919 0.7791 0.5535 0.089 Uiso 1 1 d R . .
H2B H 0.1400 0.7035 0.5673 0.089 Uiso 1 1 d R . .
C3 C 0.2361(5) 0.76070(15) 0.68047(18) 0.0500(7) Uani 1 1 d . . .
H3 H 0.1902 0.7344 0.7303 0.060 Uiso 1 1 d R . .
C4 C 0.4455(6) 0.65582(18) 0.6348(2) 0.0593(9) Uani 1 1 d . . .
O5 O 0.3388(4) 0.60759(13) 0.65497(18) 0.0739(8) Uani 1 1 d . . .
O6 O 0.6283(4) 0.64576(13) 0.6202(2) 0.0775(9) Uani 1 1 d . A .
C7 C 0.6920(7) 0.57017(19) 0.6285(3) 0.0900(15) Uani 1 1 d . . .
H7A H 0.6650 0.5514 0.6870 0.108 Uiso 0.55 1 calc PR A 1
H7B H 0.6274 0.5389 0.5858 0.108 Uiso 0.55 1 calc PR A 1
H7A H 0.7406 0.5621 0.6876 0.108 Uiso 0.45 1 calc PR A 2
H7B H 0.5826 0.5373 0.6195 0.108 Uiso 0.45 1 calc PR A 2
C8A C 0.8911(7) 0.57211(19) 0.6130(3) 0.086(3) Uani 0.55 1 d PR A 1
H8A1 H 0.9434 0.5230 0.6181 0.129 Uiso 0.55 1 calc PR A 1
H8A2 H 0.9521 0.6039 0.6553 0.129 Uiso 0.55 1 calc PR A 1
H8A3 H 0.9149 0.5907 0.5548 0.129 Uiso 0.55 1 calc PR A 1
C8B C 0.834(2) 0.5535(7) 0.5693(7) 0.096(4) Uani 0.45 1 d P A 2
H8B1 H 0.8739 0.5030 0.5773 0.145 Uiso 0.45 1 calc PR A 2
H8B2 H 0.9428 0.5857 0.5784 0.145 Uiso 0.45 1 calc PR A 2
H8B3 H 0.7850 0.5600 0.5107 0.145 Uiso 0.45 1 calc PR A 2
C9 C 0.2520(4) 0.83746(14) 0.70795(18) 0.0426(6) Uani 1 1 d . . .
O10 O 0.2974(4) 0.88599(11) 0.66104(14) 0.0585(6) Uani 1 1 d . . .
O11 O 0.2156(3) 0.84482(10) 0.79167(13) 0.0463(5) Uani 1 1 d . . .
C12 C 0.2286(5) 0.91831(16) 0.8255(2) 0.0529(8) Uani 1 1 d . . .
H12A H 0.1311 0.9497 0.7985 0.064 Uiso 1 1 calc R . .
H12B H 0.3554 0.9391 0.8132 0.064 Uiso 1 1 calc R . .
C13 C 0.1972(7) 0.9138(2) 0.9196(2) 0.0729(11) Uani 1 1 d . . .
H13A H 0.2946 0.8828 0.9455 0.109 Uiso 1 1 calc R . .
H13B H 0.0713 0.8932 0.9309 0.109 Uiso 1 1 calc R . .
H13C H 0.2048 0.9625 0.9447 0.109 Uiso 1 1 calc R . .

loop_
_atom_site_aniso_label
_atom_site_aniso_U_11
_atom_site_aniso_U_22
_atom_site_aniso_U_33
_atom_site_aniso_U_23
_atom_site_aniso_U_13
_atom_site_aniso_U_12
C1 0.085(2) 0.0404(15) 0.0443(14) -0.0005(13) 0.0116(16) 0.0088(15)
C2 0.111(3) 0.0512(17) 0.0604(19) -0.0123(16) -0.027(2) 0.004(2)
C3 0.0635(19) 0.0385(13) 0.0480(15) -0.0070(12) -0.0020(14) -0.0016(14)
C4 0.089(3) 0.0443(17) 0.0443(15) -0.0044(13) 0.0121(16) 0.0113(17)
O5 0.104(2) 0.0419(12) 0.0759(17) -0.0040(11) 0.0082(15) -0.0017(14)
O6 0.098(2) 0.0480(13) 0.0866(18) 0.0136(13) 0.0300(16) 0.0227(13)
C7 0.115(4) 0.053(2) 0.101(3) 0.020(2) 0.038(3) 0.034(2)
C8A 0.058(4) 0.054(4) 0.146(10) 0.021(5) -0.016(6) 0.001(3)
C8B 0.142(13) 0.076(7) 0.072(7) 0.022(5) 0.032(7) 0.039(8)
C9 0.0422(14) 0.0372(13) 0.0483(14) -0.0042(11) -0.0032(12) -0.0012(12)
O10 0.0750(16) 0.0436(11) 0.0570(12) -0.0009(9) 0.0078(11) -0.0032(11)
O11 0.0541(12) 0.0370(9) 0.0479(10) -0.0080(8) -0.0020(9) -0.0012(8)
C12 0.0611(19) 0.0398(13) 0.0578(17) -0.0181(13) -0.0072(15) 0.0043(13)
C13 0.093(3) 0.069(2) 0.0566(19) -0.0235(17) -0.0053(19) 0.003(2)

loop_
_atom_type_symbol
_atom_type_description
_atom_type_scat_dispersion_real
_atom_type_scat_dispersion_imag
_atom_type_scat_source
C C 0.0181 0.0091 'International Tables Vol C Tables 4.2.6.8 and 6.1.1.4'
H H 0.0000 0.0000 'International Tables Vol C Tables 4.2.6.8 and 6.1.1.4'
O O 0.0492 0.0322 'International Tables Vol C Tables 4.2.6.8 and 6.1.1.4'

loop_
_geom_angle_atom_site_label_1
_geom_angle_atom_site_label_2
_geom_angle_atom_site_label_3
_geom_angle
_geom_angle_site_symmetry_1
_geom_angle_site_symmetry_3
_geom_angle_publ_flag
C4 C1 C2 115.6(3) . . ?
C4 C1 C3 115.6(3) . . ?
C2 C1 C3 58.6(2) . . ?
C3 C2 C1 61.0(2) . . ?
C9 C3 C2 117.4(3) . . ?
C9 C3 C1 116.1(3) . . ?
C2 C3 C1 60.4(3) . . ?
O5 C4 O6 123.3(3) . . ?
O5 C4 C1 126.2(4) . . ?
O6 C4 C1 110.5(3) . . ?
C4 O6 C7 114.6(3) . . ?
C8B C7 C8A 35.5(6) . . ?
C8B C7 O6 111.8(6) . . ?
C8A C7 O6 105.2(2) . . ?
O10 C9 O11 124.7(2) . . ?
O10 C9 C3 124.0(3) . . ?
O11 C9 C3 111.3(2) . . ?
C9 O11 C12 115.8(2) . . ?
O11 C12 C13 107.1(3) . . ?

loop_
_geom_bond_atom_site_label_1
_geom_bond_atom_site_label_2
_geom_bond_distance
_geom_bond_site_symmetry_2
_geom_bond_publ_flag
C1 C4 1.471(4) . ?
C1 C2 1.514(6) . ?
C1 C3 1.522(5) . ?
C2 C3 1.485(4) . ?
C3 C9 1.482(4) . ?
C4 O5 1.205(4) . ?
C4 O6 1.320(5) . ?
O6 C7 1.469(4) . ?
C7 C8B 1.392(13) . ?
C7 C8A 1.4231 . ?
C9 O10 1.197(3) . ?
C9 O11 1.332(3) . ?
O11 C12 1.456(3) . ?
C12 C13 1.480(5) . ?

loop_
_geom_torsion_atom_site_label_1
_geom_torsion_atom_site_label_2
_geom_torsion_atom_site_label_3
_geom_torsion_atom_site_label_4
_geom_torsion
_geom_torsion_site_symmetry_1
_geom_torsion_site_symmetry_2
_geom_torsion_site_symmetry_3
_geom_torsion_site_symmetry_4
_geom_torsion_publ_flag
C4 C1 C2 C3 105.6(3) . . . . ?
C1 C2 C3 C9 106.0(3) . . . . ?
C4 C1 C3 C9 146.2(3) . . . . ?
C2 C1 C3 C9 -108.1(3) . . . . ?
C4 C1 C3 C2 -105.6(4) . . . . ?
C2 C1 C4 O5 -33.2(5) . . . . ?
C3 C1 C4 O5 32.5(5) . . . . ?
C2 C1 C4 O6 146.8(3) . . . . ?
C3 C1 C4 O6 -147.5(3) . . . . ?
O5 C4 O6 C7 1.4(5) . . . . ?
C1 C4 O6 C7 -178.6(3) . . . . ?
C4 O6 C7 C8B 144.8(7) . . . . ?
C4 O6 C7 C8A -178.3(2) . . . . ?
C2 C3 C9 O10 -25.5(5) . . . . ?
C1 C3 C9 O10 43.1(4) . . . . ?
C2 C3 C9 O11 156.6(3) . . . . ?
C1 C3 C9 O11 -134.8(3) . . . . ?
O10 C9 O11 C12 1.7(4) . . . . ?
C3 C9 O11 C12 179.6(3) . . . . ?
C9 O11 C12 C13 -176.0(3) . . . . ?
